data_4080875
loop_
_publ_author_name
'Reeds, Jonathan P.'
'Whitwood, Adrian C.'
'Healy, Mark P.'
'Fairlamb, Ian J. S.'

_publ_section_title
;
 Synthesis and Reactivity of N-Heterocyclic Carbene Gold(I) and Gold(III)
 Imidate Complexes and Their Catalytic Activity in 1,5-Enyne
 Cycloisomerization
;
_journal_issue 10
_journal_name_full Organometallics
_journal_page_first 3108
_journal_paper_doi 10.1021/om400310z
_journal_volume 32
_journal_year 2013
_chemical_formula_moiety 'C19 H24 Au Br2 N3 O2'
_chemical_formula_sum 'C19 H24 Au Br2 N3 O2'
_chemical_formula_weight 683.20
_chemical_name_systematic
; 
 ? 
;
_space_group_IT_number 62
_symmetry_cell_setting orthorhombic
_symmetry_space_group_name_Hall '-P 2ac 2n'
_symmetry_space_group_name_H-M 'P n m a'
_atom_sites_solution_hydrogens geom
_atom_sites_solution_primary direct
_atom_sites_solution_secondary difmap
_audit_creation_method SHELXL-97
_cell_angle_alpha 90.00
_cell_angle_beta 90.00
_cell_angle_gamma 90.00
_cell_formula_units_Z 4
_cell_length_a 19.8674(17)
_cell_length_b 13.3922(11)
_cell_length_c 8.3251(7)
_cell_measurement_reflns_used 8183
_cell_measurement_temperature 110(2)
_cell_measurement_theta_max 28.23
_cell_measurement_theta_min 2.55
_cell_volume 2215.0(3)
_computing_cell_refinement 'Bruker SMART'
_computing_data_collection 'Bruker SMART'
_computing_data_reduction 'Bruker SAINT'
_computing_molecular_graphics 'Bruker SHELXTL'
_computing_publication_material 'Bruker SHELXTL'
_computing_structure_refinement 'SHELXL-97 (Sheldrick, 1997)'
_computing_structure_solution 'SHELXS-97 (Sheldrick, 1997)'
_diffrn_ambient_temperature 110(2)
_diffrn_measured_fraction_theta_full 0.995
_diffrn_measured_fraction_theta_max 0.995
_diffrn_measurement_device_type 'CCD area detector'
_diffrn_measurement_method 'phi and omega scans'
_diffrn_radiation_monochromator graphite
_diffrn_radiation_source 'fine-focus sealed tube'
_diffrn_radiation_type MoK\a
_diffrn_radiation_wavelength 0.71073
_diffrn_reflns_av_R_equivalents 0.0546
_diffrn_reflns_av_sigmaI/netI 0.0587
_diffrn_reflns_limit_h_max 26
_diffrn_reflns_limit_h_min -26
_diffrn_reflns_limit_k_max 17
_diffrn_reflns_limit_k_min -17
_diffrn_reflns_limit_l_max 11
_diffrn_reflns_limit_l_min -11
_diffrn_reflns_number 20843
_diffrn_reflns_theta_full 28.28
_diffrn_reflns_theta_max 28.28
_diffrn_reflns_theta_min 2.55
_exptl_absorpt_coefficient_mu 10.267
_exptl_absorpt_correction_T_max 0.735
_exptl_absorpt_correction_T_min 0.382
_exptl_absorpt_correction_type multi-scan
_exptl_absorpt_process_details 'SADABS v2.03; (Sheldrick)'
_exptl_crystal_colour yellow
_exptl_crystal_density_diffrn 2.049
_exptl_crystal_density_method 'not measured'
_exptl_crystal_description block
_exptl_crystal_F_000 1296
_exptl_crystal_size_max 0.44
_exptl_crystal_size_mid 0.15
_exptl_crystal_size_min 0.03
_refine_diff_density_max 2.581
_refine_diff_density_min -2.380
_refine_diff_density_rms 0.202
_refine_ls_extinction_method none
_refine_ls_goodness_of_fit_ref 1.073
_refine_ls_hydrogen_treatment constr
_refine_ls_matrix_type full
_refine_ls_number_parameters 133
_refine_ls_number_reflns 2847
_refine_ls_number_restraints 0
_refine_ls_restrained_S_all 1.073
_refine_ls_R_factor_all 0.0352
_refine_ls_R_factor_gt 0.0319
_refine_ls_shift/su_max 0.001
_refine_ls_shift/su_mean 0.000
_refine_ls_structure_factor_coef Fsqd
_refine_ls_weighting_details 'calc w=1/[\s^2^(Fo^2^)+(0.0294P)^2^+6.3064P] where P=(Fo^2^+2Fc^2^)/3'
_refine_ls_weighting_scheme calc
_refine_ls_wR_factor_gt 0.0845
_refine_ls_wR_factor_ref 0.0871
_reflns_number_gt 2631
_reflns_number_total 2847
_reflns_threshold_expression >2sigma(I)
_cod_data_source_file om400310z_si_002.cif
_cod_data_source_block ijf0806a
_cod_depositor_comments
;
The following automatic conversions were performed:

'_symmetry_cell_setting' value 'Orthorhombic' changed to
'orthorhombic' according to
/home/saulius/struct/CIF-dictionaries/cif_core.dic dictionary named
'cif_core.dic' version 2.3.1 from 2005-06-27.

Automatic conversion script
Id: cif_fix_values 1891 2012-01-12 08:04:46Z andrius 
;
_cod_original_sg_symbol_H-M Pnma
_cod_database_code 4080875

loop_
_symmetry_equiv_pos_as_xyz
'x, y, z'
'-x+1/2, -y, z+1/2'
'-x, y+1/2, -z'
'x+1/2, -y+1/2, -z+1/2'
'-x, -y, -z'
'x-1/2, y, -z-1/2'
'x, -y-1/2, z'
'-x-1/2, y-1/2, z-1/2'

loop_
_atom_site_label
_atom_site_type_symbol
_atom_site_fract_x
_atom_site_fract_y
_atom_site_fract_z
_atom_site_U_iso_or_equiv
_atom_site_adp_type
_atom_site_occupancy
_atom_site_symmetry_multiplicity
_atom_site_calc_flag
_atom_site_refinement_flags
Au1 Au 0.271878(10) 0.2500 0.03284(2) 0.01314(9) Uani 1 2 d S
Br1 Br 0.26649(3) 0.2500 -0.25910(6) 0.02111(14) Uani 1 2 d S
Br2 Br 0.27896(3) 0.2500 0.32436(6) 0.02094(14) Uani 1 2 d S
C1 C 0.1713(3) 0.2500 0.0429(6) 0.0187(12) Uani 1 2 d S
C2 C 0.0640(2) 0.2002(4) 0.0542(6) 0.0300(10) Uani 1 1 d .
H2 H 0.0253 0.1585 0.0578 0.036 Uiso 1 1 calc R
C3 C 0.1468(2) 0.0580(3) 0.0297(5) 0.0197(8) Uani 1 1 d .
C4 C 0.2195(3) 0.0343(4) 0.0622(9) 0.0467(16) Uani 1 1 d .
H4A H 0.2479 0.0685 -0.0168 0.070 Uiso 1 1 calc R
H4B H 0.2266 -0.0380 0.0542 0.070 Uiso 1 1 calc R
H4C H 0.2315 0.0569 0.1705 0.070 Uiso 1 1 calc R
C5 C 0.1300(3) 0.0296(4) -0.1422(6) 0.0421(13) Uani 1 1 d .
H5A H 0.1572 0.0697 -0.2162 0.063 Uiso 1 1 calc R
H5B H 0.0821 0.0421 -0.1625 0.063 Uiso 1 1 calc R
H5C H 0.1397 -0.0414 -0.1589 0.063 Uiso 1 1 calc R
C6 C 0.1034(3) -0.0004(4) 0.1458(8) 0.0488(16) Uani 1 1 d .
H6A H 0.1131 -0.0719 0.1349 0.073 Uiso 1 1 calc R
H6B H 0.0558 0.0118 0.1218 0.073 Uiso 1 1 calc R
H6C H 0.1132 0.0210 0.2559 0.073 Uiso 1 1 calc R
C7 C 0.4128(2) 0.1645(3) 0.0162(4) 0.0169(8) Uani 1 1 d .
C8 C 0.4844(2) 0.1976(3) 0.0078(4) 0.0174(8) Uani 1 1 d .
C9 C 0.5434(2) 0.1443(3) 0.0017(5) 0.0220(8) Uani 1 1 d .
H9 H 0.5433 0.0734 0.0003 0.026 Uiso 1 1 calc R
C10 C 0.6037(2) 0.1982(3) -0.0025(5) 0.0252(9) Uani 1 1 d .
H10 H 0.6453 0.1633 -0.0054 0.030 Uiso 1 1 calc R
N1 N 0.13003(19) 0.1683(3) 0.0480(4) 0.0202(7) Uani 1 1 d .
N2 N 0.3732(3) 0.2500 0.0218(5) 0.0184(10) Uani 1 2 d S
O1 O 0.39131(16) 0.0795(2) 0.0200(4) 0.0231(6) Uani 1 1 d .

loop_
_atom_site_aniso_label
_atom_site_aniso_U_11
_atom_site_aniso_U_22
_atom_site_aniso_U_33
_atom_site_aniso_U_23
_atom_site_aniso_U_13
_atom_site_aniso_U_12
Au1 0.01481(14) 0.01207(13) 0.01255(13) 0.000 -0.00066(6) 0.000
Br1 0.0271(3) 0.0240(3) 0.0122(3) 0.000 -0.00187(19) 0.000
Br2 0.0240(3) 0.0250(3) 0.0139(3) 0.000 0.00032(19) 0.000
C1 0.023(3) 0.018(3) 0.016(2) 0.000 -0.0082(19) 0.000
C2 0.018(2) 0.025(2) 0.047(3) 0.000(2) -0.0031(18) -0.0039(18)
C3 0.023(2) 0.0132(18) 0.0226(19) 0.0001(14) -0.0013(14) -0.0021(15)
C4 0.031(3) 0.017(2) 0.092(5) 0.001(3) -0.020(3) 0.0018(19)
C5 0.061(4) 0.038(3) 0.027(2) -0.008(2) -0.009(2) 0.014(3)
C6 0.069(4) 0.023(2) 0.055(3) 0.008(2) 0.035(3) 0.003(2)
C7 0.024(2) 0.0142(18) 0.0124(15) -0.0006(13) -0.0006(14) -0.0010(15)
C8 0.021(2) 0.017(2) 0.0141(16) 0.0008(13) 0.0004(14) 0.0005(15)
C9 0.023(2) 0.018(2) 0.0249(18) -0.0003(15) 0.0008(16) 0.0027(16)
C10 0.019(2) 0.026(2) 0.031(2) -0.0010(17) 0.0020(16) 0.0053(17)
N1 0.0190(19) 0.0160(17) 0.0256(17) 0.0006(12) -0.0006(12) -0.0024(13)
N2 0.023(3) 0.013(2) 0.019(2) 0.000 0.0006(17) 0.000
O1 0.0224(16) 0.0147(14) 0.0322(16) -0.0001(11) 0.0017(12) -0.0021(12)

loop_
_atom_type_symbol
_atom_type_description
_atom_type_scat_dispersion_real
_atom_type_scat_dispersion_imag
_atom_type_scat_source
C C 0.0033 0.0016 'International Tables Vol C Tables 4.2.6.8 and 6.1.1.4'
H H 0.0000 0.0000 'International Tables Vol C Tables 4.2.6.8 and 6.1.1.4'
N N 0.0061 0.0033 'International Tables Vol C Tables 4.2.6.8 and 6.1.1.4'
O O 0.0106 0.0060 'International Tables Vol C Tables 4.2.6.8 and 6.1.1.4'
Br Br -0.2901 2.4595 'International Tables Vol C Tables 4.2.6.8 and 6.1.1.4'
Au Au -2.0133 8.8022 'International Tables Vol C Tables 4.2.6.8 and 6.1.1.4'

loop_
_geom_angle_atom_site_label_1
_geom_angle_atom_site_label_2
_geom_angle_atom_site_label_3
_geom_angle
_geom_angle_site_symmetry_1
_geom_angle_site_symmetry_3
C1 Au1 N2 179.79(19) . .
C1 Au1 Br2 90.92(14) . .
N2 Au1 Br2 89.29(13) . .
C1 Au1 Br1 89.88(14) . .
N2 Au1 Br1 89.91(13) . .
Br2 Au1 Br1 179.20(2) . .
N1 C1 N1 106.3(5) 7_565 .
N1 C1 Au1 126.9(3) 7_565 .
N1 C1 Au1 126.9(3) . .
C2 C2 N1 108.0(3) 7_565 .
C2 C2 H2 126.0 7_565 .
N1 C2 H2 126.0 . .
C4 C3 C6 108.9(5) . .
C4 C3 C5 109.2(4) . .
C6 C3 C5 110.3(4) . .
C4 C3 N1 113.4(4) . .
C6 C3 N1 108.2(4) . .
C5 C3 N1 106.8(3) . .
C3 C4 H4A 109.5 . .
C3 C4 H4B 109.5 . .
H4A C4 H4B 109.5 . .
C3 C4 H4C 109.5 . .
H4A C4 H4C 109.5 . .
H4B C4 H4C 109.5 . .
C3 C5 H5A 109.5 . .
C3 C5 H5B 109.5 . .
H5A C5 H5B 109.5 . .
C3 C5 H5C 109.5 . .
H5A C5 H5C 109.5 . .
H5B C5 H5C 109.5 . .
C3 C6 H6A 109.5 . .
C3 C6 H6B 109.5 . .
H6A C6 H6B 109.5 . .
C3 C6 H6C 109.5 . .
H6A C6 H6C 109.5 . .
H6B C6 H6C 109.5 . .
O1 C7 N2 124.8(4) . .
O1 C7 C8 127.9(4) . .
N2 C7 C8 107.3(4) . .
C9 C8 C8 121.3(2) . 7_565
C9 C8 C7 131.4(4) . .
C8 C8 C7 107.3(2) 7_565 .
C8 C9 C10 117.6(4) . .
C8 C9 H9 121.2 . .
C10 C9 H9 121.2 . .
C10 C10 C9 121.1(2) 7_565 .
C10 C10 H10 119.5 7_565 .
C9 C10 H10 119.5 . .
C1 N1 C2 108.8(4) . .
C1 N1 C3 129.9(4) . .
C2 N1 C3 120.8(4) . .
C7 N2 C7 110.9(5) 7_565 .
C7 N2 Au1 124.5(3) 7_565 .
C7 N2 Au1 124.5(3) . .

loop_
_geom_bond_atom_site_label_1
_geom_bond_atom_site_label_2
_geom_bond_distance
_geom_bond_site_symmetry_2
Au1 C1 2.001(6) .
Au1 N2 2.016(5) .
Au1 Br2 2.4310(6) .
Au1 Br1 2.4328(6) .
C1 N1 1.367(5) 7_565
C1 N1 1.367(5) .
C2 C2 1.333(10) 7_565
C2 N1 1.381(6) .
C2 H2 0.9500 .
C3 C4 1.504(7) .
C3 C6 1.514(6) .
C3 C5 1.518(6) .
C3 N1 1.522(5) .
C4 H4A 0.9800 .
C4 H4B 0.9800 .
C4 H4C 0.9800 .
C5 H5A 0.9800 .
C5 H5B 0.9800 .
C5 H5C 0.9800 .
C6 H6A 0.9800 .
C6 H6B 0.9800 .
C6 H6C 0.9800 .
C7 O1 1.217(5) .
C7 N2 1.389(5) .
C7 C8 1.491(6) .
C8 C9 1.374(6) .
C8 C8 1.403(8) 7_565
C9 C10 1.398(6) .
C9 H9 0.9500 .
C10 C10 1.388(9) 7_565
C10 H10 0.9500 .
N2 C7 1.389(5) 7_565

loop_
_geom_torsion_atom_site_label_1
_geom_torsion_atom_site_label_2
_geom_torsion_atom_site_label_3
_geom_torsion_atom_site_label_4
_geom_torsion
_geom_torsion_site_symmetry_1
_geom_torsion_site_symmetry_4
Br2 Au1 C1 N1 89.5(4) . 7_565
Br1 Au1 C1 N1 -90.5(4) . 7_565
Br2 Au1 C1 N1 -89.5(4) . .
Br1 Au1 C1 N1 90.5(4) . .
O1 C7 C8 C9 0.3(7) . .
N2 C7 C8 C9 179.3(4) . .
O1 C7 C8 C8 -179.3(3) . 7_565
N2 C7 C8 C8 -0.4(3) . 7_565
C8 C8 C9 C10 0.8(5) 7_565 .
C7 C8 C9 C10 -178.8(4) . .
C8 C9 C10 C10 -0.8(5) . 7_565
N1 C1 N1 C2 0.8(6) 7_565 .
Au1 C1 N1 C2 -180.0(4) . .
N1 C1 N1 C3 173.3(2) 7_565 .
Au1 C1 N1 C3 -7.4(7) . .
C2 C2 N1 C1 -0.5(3) 7_565 .
C2 C2 N1 C3 -173.9(3) 7_565 .
C4 C3 N1 C1 21.2(6) . .
C6 C3 N1 C1 142.1(5) . .
C5 C3 N1 C1 -99.2(5) . .
C4 C3 N1 C2 -167.0(5) . .
C6 C3 N1 C2 -46.1(5) . .
C5 C3 N1 C2 72.6(5) . .
O1 C7 N2 C7 179.6(2) . 7_565
C8 C7 N2 C7 0.6(5) . 7_565
O1 C7 N2 Au1 -1.3(6) . .
C8 C7 N2 Au1 179.6(3) . .
Br2 Au1 N2 C7 -90.5(4) . 7_565
Br1 Au1 N2 C7 89.5(4) . 7_565
Br2 Au1 N2 C7 90.5(4) . .
Br1 Au1 N2 C7 -89.5(4) . .
